data_4308006
loop_
_publ_author_name
'Abdessamad Grirrane'
'Irene Resa'
'Diego del R\'io'
'Amor Rodr\'iguez'
'Eleuterio \'Alvarez'
'Kurt Mereiter'
'Ernesto Carmona'

_publ_contact_author_address
;
 Prof. Dr. Ernesto Carmona
 Instituto de Investigaciones Quimicas - Departamento de Quimica Inorganica, 
 Consejo Superior de Investigaciones Cientificas - Universidad de Sevilla, 
 Avda. Americo Vespucio s/n, 41092, Sevilla, Spain
;
_publ_contact_author_email guzman@us.es
_publ_contact_author_fax '+34 954 460565'
_publ_contact_author_name 'Prof. Dr. Ernesto Carmona'
_publ_contact_author_phone '+34 954 489558'
_publ_section_title
;
Solid-State Structures and Solution Studies of Novel Cyclopentadienyl
Mercury Compounds
;
_journal_name_full 'Inorganic Chemistry'
_journal_page_first 4667
_journal_page_last 4676
_journal_paper_doi 10.1021/ic0624672
_journal_volume 46
_journal_year 2007
_chemical_formula_moiety 'C12 H21 Cl Hg Si'
_chemical_formula_sum 'C12 H21 Cl Hg Si'
_chemical_formula_weight 429.42
_chemical_name_systematic
; 
 ? 
;
_space_group_IT_number 2
_symmetry_cell_setting triclinic
_symmetry_space_group_name_Hall '-P 1'
_symmetry_space_group_name_H-M 'P -1'
_atom_sites_solution_hydrogens geom
_atom_sites_solution_primary direct
_atom_sites_solution_secondary difmap
_audit_creation_method SHELXL-97
_cell_angle_alpha 68.94(2)
_cell_angle_beta 81.23(2)
_cell_angle_gamma 63.21(2)
_cell_formula_units_Z 8
_cell_length_a 13.352(3)
_cell_length_b 14.702(4)
_cell_length_c 18.093(3)
_cell_measurement_reflns_used 988
_cell_measurement_temperature 173(2)
_cell_measurement_theta_max 29.8
_cell_measurement_theta_min 2.5
_cell_volume 2958.5(13)
_computing_cell_refinement 'Bruker SAINT'
_computing_data_collection 'Bruker SMART'
_computing_data_reduction 'Bruker SAINT, SADABS, XPREP'
_computing_molecular_graphics 'Bruker SHELXTL'
_computing_publication_material 'Bruker SHELXTL'
_computing_structure_refinement 'SHELXL-97 (Sheldrick, 1997)'
_computing_structure_solution 'SHELXS-97 (Sheldrick, 1997)'
_diffrn_ambient_temperature 173(2)
_diffrn_measured_fraction_theta_full 0.965
_diffrn_measured_fraction_theta_max 0.965
_diffrn_measurement_device_type 'Bruker SMART CCD 3-circle'
_diffrn_measurement_method 'omega and phi scans'
_diffrn_radiation_monochromator graphite
_diffrn_radiation_source 'fine-focus sealed tube'
_diffrn_radiation_type MoK\a
_diffrn_radiation_wavelength 0.71073
_diffrn_reflns_av_R_equivalents 0.0342
_diffrn_reflns_av_sigmaI/netI 0.0400
_diffrn_reflns_limit_h_max 18
_diffrn_reflns_limit_h_min -18
_diffrn_reflns_limit_k_max 20
_diffrn_reflns_limit_k_min -20
_diffrn_reflns_limit_l_max 24
_diffrn_reflns_limit_l_min -24
_diffrn_reflns_number 53741
_diffrn_reflns_theta_full 30.00
_diffrn_reflns_theta_max 30.00
_diffrn_reflns_theta_min 2.08
_diffrn_standards_decay_% 0
_exptl_absorpt_coefficient_mu 10.638
_exptl_absorpt_correction_T_max 0.427
_exptl_absorpt_correction_T_min 0.143
_exptl_absorpt_correction_type multi-scan
_exptl_absorpt_process_details 'program SADABS'
_exptl_crystal_colour 'pale yellow'
_exptl_crystal_density_diffrn 1.928
_exptl_crystal_density_method 'not measured'
_exptl_crystal_description prism
_exptl_crystal_F_000 1632
_exptl_crystal_size_max 0.42
_exptl_crystal_size_mid 0.14
_exptl_crystal_size_min 0.08
_refine_diff_density_max 1.654
_refine_diff_density_min -1.448
_refine_diff_density_rms 0.140
_refine_ls_extinction_coef 0.00026(2)
_refine_ls_extinction_expression Fc^*^=kFc[1+0.001xFc^2^\l^3^/sin(2\q)]^-1/4^
_refine_ls_extinction_method SHELXL
_refine_ls_goodness_of_fit_ref 1.002
_refine_ls_hydrogen_treatment constr
_refine_ls_matrix_type full
_refine_ls_number_parameters 558
_refine_ls_number_reflns 16672
_refine_ls_number_restraints 0
_refine_ls_restrained_S_all 1.002
_refine_ls_R_factor_all 0.0453
_refine_ls_R_factor_gt 0.0261
_refine_ls_shift/su_max 0.002
_refine_ls_shift/su_mean 0.000
_refine_ls_structure_factor_coef Fsqd
_refine_ls_weighting_details 'calc w=1/[\s^2^(Fo^2^)+(0.0219P)^2^+0.0000P] where P=(Fo^2^+2Fc^2^)/3'
_refine_ls_weighting_scheme calc
_refine_ls_wR_factor_gt 0.0489
_refine_ls_wR_factor_ref 0.0535
_reflns_number_gt 13092
_reflns_number_total 16672
_reflns_threshold_expression >2sigma(I)
_cod_data_source_file ic0624672si20061223_073514_1.cif
_cod_data_source_block 3-694
_cod_depositor_comments
;
The following automatic conversions were performed:
'_symmetry_cell_setting' value 'Triclinic' changed to 'triclinic'
according to '/home/saulius/struct/CIF-dictionaries/cif_core.dic'
dictionary named 'cif_core.dic' version 2.4.1 from 2010-06-29.

Automatic conversion script
Id: cif_fix_enum 1527 2010-12-29 10:47:43Z saulius 
;
_cod_original_cell_volume 2958.5(12)
_cod_database_code 4308006

loop_
_symmetry_equiv_pos_as_xyz
'x, y, z'
'-x, -y, -z'

loop_
_atom_site_label
_atom_site_type_symbol
_atom_site_fract_x
_atom_site_fract_y
_atom_site_fract_z
_atom_site_U_iso_or_equiv
_atom_site_adp_type
_atom_site_occupancy
_atom_site_symmetry_multiplicity
_atom_site_calc_flag
_atom_site_refinement_flags
_atom_site_disorder_assembly
_atom_site_disorder_group
Hg1 Hg 0.629966(11) 0.338761(10) 0.295766(8) 0.02555(4) Uani 1 1 d . . .
Cl1 Cl 0.43191(7) 0.41333(7) 0.30253(5) 0.02731(18) Uani 1 1 d . . .
Si1 Si 0.90318(8) 0.28247(8) 0.24306(6) 0.0261(2) Uani 1 1 d . . .
C1 C 0.8033(3) 0.2398(2) 0.31895(19) 0.0224(7) Uani 1 1 d . . .
C2 C 0.8189(3) 0.2338(3) 0.40165(19) 0.0240(7) Uani 1 1 d . . .
C3 C 0.8402(3) 0.1325(3) 0.4518(2) 0.0283(8) Uani 1 1 d . . .
C4 C 0.8383(3) 0.0670(3) 0.4076(2) 0.0288(8) Uani 1 1 d . . .
C5 C 0.8170(3) 0.1280(3) 0.3301(2) 0.0248(7) Uani 1 1 d . . .
C6 C 0.8127(4) 0.3260(3) 0.4229(2) 0.0432(10) Uani 1 1 d . . .
H6A H 0.7808 0.3221 0.4759 0.065 Uiso 1 1 calc R . .
H6B H 0.7650 0.3945 0.3842 0.065 Uiso 1 1 calc R . .
H6C H 0.8882 0.3215 0.4226 0.065 Uiso 1 1 calc R . .
C7 C 0.8570(3) 0.0917(4) 0.5404(2) 0.0439(10) Uani 1 1 d . . .
H7A H 0.8518 0.1498 0.5575 0.066 Uiso 1 1 calc R . .
H7B H 0.9312 0.0309 0.5546 0.066 Uiso 1 1 calc R . .
H7C H 0.7991 0.0679 0.5666 0.066 Uiso 1 1 calc R . .
C8 C 0.8550(4) -0.0480(3) 0.4455(3) 0.0467(11) Uani 1 1 d . . .
H8A H 0.8768 -0.0833 0.4052 0.070 Uiso 1 1 calc R . .
H8B H 0.7848 -0.0496 0.4700 0.070 Uiso 1 1 calc R . .
H8C H 0.9141 -0.0860 0.4862 0.070 Uiso 1 1 calc R . .
C9 C 0.8083(4) 0.0910(3) 0.2646(3) 0.0441(10) Uani 1 1 d . . .
H9A H 0.7771 0.0378 0.2856 0.066 Uiso 1 1 calc R . .
H9B H 0.8830 0.0581 0.2432 0.066 Uiso 1 1 calc R . .
H9C H 0.7590 0.1530 0.2224 0.066 Uiso 1 1 calc R . .
C10 C 0.8796(4) 0.2880(4) 0.1417(2) 0.0540(12) Uani 1 1 d . . .
H10A H 0.9323 0.3104 0.1047 0.081 Uiso 1 1 calc R . .
H10B H 0.8025 0.3400 0.1242 0.081 Uiso 1 1 calc R . .
H10C H 0.8916 0.2164 0.1434 0.081 Uiso 1 1 calc R . .
C11 C 0.8951(4) 0.4167(3) 0.2326(3) 0.0527(12) Uani 1 1 d . . .
H11A H 0.9486 0.4326 0.1926 0.079 Uiso 1 1 calc R . .
H11B H 0.9135 0.4153 0.2835 0.079 Uiso 1 1 calc R . .
H11C H 0.8190 0.4725 0.2161 0.079 Uiso 1 1 calc R . .
C12 C 1.0469(3) 0.1773(3) 0.2783(2) 0.0388(9) Uani 1 1 d . . .
H12A H 1.1024 0.1951 0.2414 0.058 Uiso 1 1 calc R . .
H12B H 1.0539 0.1069 0.2810 0.058 Uiso 1 1 calc R . .
H12C H 1.0601 0.1745 0.3310 0.058 Uiso 1 1 calc R . .
Hg2 Hg 0.387386(11) 0.647808(10) 0.218426(8) 0.02484(4) Uani 1 1 d . . .
Cl2 Cl 0.58514(7) 0.57690(7) 0.22453(5) 0.02898(18) Uani 1 1 d . . .
Si2 Si 0.10915(8) 0.70109(8) 0.24632(6) 0.0279(2) Uani 1 1 d . . .
C13 C 0.2174(3) 0.7465(3) 0.18339(19) 0.0233(7) Uani 1 1 d . . .
C14 C 0.2103(3) 0.7589(3) 0.09813(19) 0.0250(7) Uani 1 1 d . . .
C15 C 0.1806(3) 0.8638(3) 0.0535(2) 0.0273(7) Uani 1 1 d . . .
C16 C 0.1716(3) 0.9247(3) 0.1046(2) 0.0268(7) Uani 1 1 d . . .
C17 C 0.1951(3) 0.8573(3) 0.1805(2) 0.0240(7) Uani 1 1 d . . .
C18 C 0.2302(4) 0.6680(3) 0.0684(2) 0.0411(10) Uani 1 1 d . . .
H18A H 0.2668 0.6783 0.0168 0.062 Uiso 1 1 calc R . .
H18B H 0.1582 0.6681 0.0630 0.062 Uiso 1 1 calc R . .
H18C H 0.2784 0.5989 0.1062 0.062 Uiso 1 1 calc R . .
C19 C 0.1602(3) 0.9143(3) -0.0345(2) 0.0414(10) Uani 1 1 d . . .
H19A H 0.1760 0.8582 -0.0574 0.062 Uiso 1 1 calc R . .
H19B H 0.2095 0.9502 -0.0581 0.062 Uiso 1 1 calc R . .
H19C H 0.0817 0.9674 -0.0451 0.062 Uiso 1 1 calc R . .
C20 C 0.1431(4) 1.0431(3) 0.0744(3) 0.0421(10) Uani 1 1 d . . .
H20A H 0.1195 1.0716 0.1186 0.063 Uiso 1 1 calc R . .
H20B H 0.0820 1.0811 0.0353 0.063 Uiso 1 1 calc R . .
H20C H 0.2092 1.0538 0.0496 0.063 Uiso 1 1 calc R . .
C21 C 0.1975(3) 0.8875(3) 0.2513(2) 0.0387(9) Uani 1 1 d . . .
H21A H 0.2301 0.9394 0.2362 0.058 Uiso 1 1 calc R . .
H21B H 0.2432 0.8226 0.2937 0.058 Uiso 1 1 calc R . .
H21C H 0.1209 0.9199 0.2701 0.058 Uiso 1 1 calc R . .
C22 C 0.1095(4) 0.6936(4) 0.3518(2) 0.0571(13) Uani 1 1 d . . .
H22A H 0.0530 0.6697 0.3814 0.086 Uiso 1 1 calc R . .
H22B H 0.0920 0.7650 0.3537 0.086 Uiso 1 1 calc R . .
H22C H 0.1838 0.6422 0.3756 0.086 Uiso 1 1 calc R . .
C23 C 0.1261(4) 0.5669(3) 0.2475(3) 0.0510(12) Uani 1 1 d . . .
H23A H 0.0681 0.5488 0.2808 0.077 Uiso 1 1 calc R . .
H23B H 0.2004 0.5114 0.2690 0.077 Uiso 1 1 calc R . .
H23C H 0.1188 0.5702 0.1934 0.077 Uiso 1 1 calc R . .
C24 C -0.0302(3) 0.8074(3) 0.2007(2) 0.0374(9) Uani 1 1 d . . .
H24A H -0.0899 0.7886 0.2302 0.056 Uiso 1 1 calc R . .
H24B H -0.0322 0.8121 0.1455 0.056 Uiso 1 1 calc R . .
H24C H -0.0413 0.8772 0.2025 0.056 Uiso 1 1 calc R . .
Hg3 Hg 0.389426(12) 0.436107(10) 0.474948(8) 0.02684(4) Uani 1 1 d . . .
Cl3 Cl 0.40957(9) 0.59797(8) 0.41541(6) 0.0395(2) Uani 1 1 d . . .
Si3 Si 0.34924(9) 0.25038(8) 0.63327(6) 0.0268(2) Uani 1 1 d . . .
C25 C 0.3597(3) 0.2965(3) 0.5211(2) 0.0235(7) Uani 1 1 d . . .
C26 C 0.2552(3) 0.3212(3) 0.4809(2) 0.0292(8) Uani 1 1 d . . .
C27 C 0.2825(3) 0.2567(3) 0.4360(2) 0.0335(9) Uani 1 1 d . . .
C28 C 0.4034(4) 0.1893(3) 0.4415(2) 0.0350(9) Uani 1 1 d . . .
C29 C 0.4505(3) 0.2130(3) 0.4894(2) 0.0308(8) Uani 1 1 d . . .
C30 C 0.1390(3) 0.4014(3) 0.4919(3) 0.0443(10) Uani 1 1 d . . .
H30A H 0.0936 0.4290 0.4443 0.066 Uiso 1 1 calc R . .
H30B H 0.1434 0.4614 0.5009 0.066 Uiso 1 1 calc R . .
H30C H 0.1044 0.3661 0.5376 0.066 Uiso 1 1 calc R . .
C31 C 0.2029(4) 0.2535(4) 0.3870(2) 0.0545(13) Uani 1 1 d . . .
H31A H 0.1263 0.2844 0.4062 0.082 Uiso 1 1 calc R . .
H31B H 0.2244 0.1786 0.3915 0.082 Uiso 1 1 calc R . .
H31C H 0.2064 0.2956 0.3314 0.082 Uiso 1 1 calc R . .
C32 C 0.4674(4) 0.1109(3) 0.3978(3) 0.0572(13) Uani 1 1 d . . .
H32A H 0.5181 0.0423 0.4347 0.086 Uiso 1 1 calc R . .
H32B H 0.5111 0.1402 0.3558 0.086 Uiso 1 1 calc R . .
H32C H 0.4147 0.0990 0.3744 0.086 Uiso 1 1 calc R . .
C33 C 0.5735(3) 0.1683(3) 0.5061(3) 0.0434(10) Uani 1 1 d . . .
H33A H 0.6152 0.1676 0.4566 0.065 Uiso 1 1 calc R . .
H33B H 0.5995 0.0946 0.5436 0.065 Uiso 1 1 calc R . .
H33C H 0.5860 0.2136 0.5289 0.065 Uiso 1 1 calc R . .
C34 C 0.4865(4) 0.1967(3) 0.6839(2) 0.0465(11) Uani 1 1 d . . .
H34A H 0.4765 0.1742 0.7414 0.070 Uiso 1 1 calc R . .
H34B H 0.5131 0.2531 0.6678 0.070 Uiso 1 1 calc R . .
H34C H 0.5417 0.1345 0.6689 0.070 Uiso 1 1 calc R . .
C35 C 0.2443(4) 0.3648(3) 0.6670(2) 0.0469(11) Uani 1 1 d . . .
H35A H 0.2400 0.3397 0.7249 0.070 Uiso 1 1 calc R . .
H35B H 0.1705 0.3909 0.6440 0.070 Uiso 1 1 calc R . .
H35C H 0.2676 0.4236 0.6497 0.070 Uiso 1 1 calc R . .
C36 C 0.3021(4) 0.1406(3) 0.6617(2) 0.0375(10) Uani 1 1 d . . .
H36A H 0.2955 0.1143 0.7194 0.056 Uiso 1 1 calc R . .
H36B H 0.3571 0.0812 0.6437 0.056 Uiso 1 1 calc R . .
H36C H 0.2291 0.1688 0.6369 0.056 Uiso 1 1 calc R . .
Hg4 Hg 0.585328(12) 0.579986(11) 0.041538(8) 0.02558(4) Uani 1 1 d . . .
Cl4 Cl 0.55025(9) 0.42732(8) 0.10324(5) 0.0383(2) Uani 1 1 d . . .
Si4 Si 0.59872(8) 0.77735(8) -0.11916(6) 0.0259(2) Uani 1 1 d . . .
C37 C 0.6342(3) 0.7066(3) -0.00882(19) 0.0229(7) Uani 1 1 d . . .
C38 C 0.7595(3) 0.6559(3) 0.00484(19) 0.0239(7) Uani 1 1 d . . .
C39 C 0.7817(3) 0.7042(3) 0.04778(19) 0.0252(7) Uani 1 1 d . . .
C40 C 0.6764(3) 0.7839(3) 0.06663(19) 0.0264(7) Uani 1 1 d . . .
C41 C 0.5885(3) 0.7838(3) 0.03698(19) 0.0241(7) Uani 1 1 d . . .
C42 C 0.8447(3) 0.5674(3) -0.0248(2) 0.0361(9) Uani 1 1 d . . .
H42A H 0.8974 0.5116 0.0182 0.054 Uiso 1 1 calc R . .
H42B H 0.8858 0.5972 -0.0689 0.054 Uiso 1 1 calc R . .
H42C H 0.8065 0.5358 -0.0430 0.054 Uiso 1 1 calc R . .
C43 C 0.8957(3) 0.6796(3) 0.0737(2) 0.0362(9) Uani 1 1 d . . .
H43A H 0.9523 0.6159 0.0612 0.054 Uiso 1 1 calc R . .
H43B H 0.8959 0.6653 0.1309 0.054 Uiso 1 1 calc R . .
H43C H 0.9130 0.7415 0.0458 0.054 Uiso 1 1 calc R . .
C44 C 0.6706(4) 0.8530(3) 0.1133(2) 0.0378(9) Uani 1 1 d . . .
H44A H 0.5919 0.8997 0.1200 0.057 Uiso 1 1 calc R . .
H44B H 0.7101 0.8976 0.0848 0.057 Uiso 1 1 calc R . .
H44C H 0.7059 0.8066 0.1654 0.057 Uiso 1 1 calc R . .
C45 C 0.4660(3) 0.8498(3) 0.0475(2) 0.0375(9) Uani 1 1 d . . .
H45A H 0.4523 0.8465 0.1030 0.056 Uiso 1 1 calc R . .
H45B H 0.4214 0.8211 0.0328 0.056 Uiso 1 1 calc R . .
H45C H 0.4446 0.9250 0.0136 0.056 Uiso 1 1 calc R . .
C46 C 0.4442(3) 0.8427(3) -0.1385(2) 0.0415(10) Uani 1 1 d . . .
H46A H 0.4295 0.8782 -0.1956 0.062 Uiso 1 1 calc R . .
H46B H 0.4067 0.8963 -0.1114 0.062 Uiso 1 1 calc R . .
H46D H 0.4154 0.7877 -0.1186 0.062 Uiso 1 1 calc R . .
C47 C 0.6667(4) 0.6807(3) -0.1756(2) 0.0402(10) Uani 1 1 d . . .
H47A H 0.6472 0.7193 -0.2319 0.060 Uiso 1 1 calc R . .
H47B H 0.6401 0.6241 -0.1558 0.060 Uiso 1 1 calc R . .
H47C H 0.7483 0.6481 -0.1687 0.060 Uiso 1 1 calc R . .
C48 C 0.6521(4) 0.8833(3) -0.1547(2) 0.0414(10) Uani 1 1 d . . .
H48A H 0.6354 0.9216 -0.2114 0.062 Uiso 1 1 calc R . .
H48B H 0.7334 0.8493 -0.1459 0.062 Uiso 1 1 calc R . .
H48C H 0.6154 0.9345 -0.1256 0.062 Uiso 1 1 calc R . .

loop_
_atom_site_aniso_label
_atom_site_aniso_U_11
_atom_site_aniso_U_22
_atom_site_aniso_U_33
_atom_site_aniso_U_23
_atom_site_aniso_U_13
_atom_site_aniso_U_12
Hg1 0.02156(7) 0.02200(7) 0.02819(7) -0.00644(5) -0.00118(5) -0.00620(5)
Cl1 0.0219(4) 0.0256(4) 0.0306(4) -0.0064(3) 0.0010(3) -0.0094(3)
Si1 0.0233(5) 0.0238(5) 0.0271(5) -0.0071(4) 0.0029(4) -0.0084(4)
C1 0.0214(18) 0.0167(16) 0.0244(16) -0.0043(12) -0.0029(13) -0.0052(14)
C2 0.0191(18) 0.0292(18) 0.0238(17) -0.0109(14) 0.0011(13) -0.0091(15)
C3 0.0192(19) 0.035(2) 0.0266(18) -0.0034(14) -0.0021(13) -0.0124(16)
C4 0.0166(18) 0.0192(17) 0.043(2) -0.0021(15) -0.0043(15) -0.0056(14)
C5 0.0184(18) 0.0201(17) 0.0350(19) -0.0094(14) -0.0021(14) -0.0065(14)
C6 0.053(3) 0.041(2) 0.042(2) -0.0223(19) 0.004(2) -0.020(2)
C7 0.035(2) 0.059(3) 0.027(2) -0.0016(18) -0.0022(16) -0.020(2)
C8 0.040(3) 0.028(2) 0.063(3) 0.0040(19) -0.010(2) -0.019(2)
C9 0.050(3) 0.039(2) 0.054(3) -0.023(2) -0.007(2) -0.020(2)
C10 0.050(3) 0.078(3) 0.029(2) -0.010(2) 0.0037(19) -0.030(3)
C11 0.048(3) 0.032(2) 0.075(3) -0.016(2) 0.023(2) -0.022(2)
C12 0.027(2) 0.039(2) 0.045(2) -0.0148(18) 0.0028(17) -0.0097(18)
Hg2 0.02138(7) 0.02206(7) 0.02754(7) -0.00680(5) -0.00230(5) -0.00661(5)
Cl2 0.0222(5) 0.0264(4) 0.0372(5) -0.0094(3) -0.0014(3) -0.0098(4)
Si2 0.0225(5) 0.0269(5) 0.0306(5) -0.0054(4) -0.0006(4) -0.0104(4)
C13 0.0145(17) 0.0218(17) 0.0292(17) -0.0075(13) -0.0031(13) -0.0039(14)
C14 0.0198(18) 0.0297(18) 0.0267(17) -0.0126(14) -0.0002(13) -0.0090(15)
C15 0.0181(18) 0.034(2) 0.0263(18) -0.0083(14) 0.0013(13) -0.0102(15)
C16 0.0185(18) 0.0246(18) 0.0349(19) -0.0058(14) -0.0013(14) -0.0098(15)
C17 0.0187(18) 0.0220(17) 0.0296(18) -0.0090(13) 0.0007(13) -0.0072(14)
C18 0.043(3) 0.040(2) 0.044(2) -0.0269(19) -0.0008(19) -0.012(2)
C19 0.034(2) 0.053(3) 0.0258(19) -0.0028(17) -0.0006(16) -0.017(2)
C20 0.037(2) 0.030(2) 0.052(3) -0.0038(18) -0.0046(19) -0.0138(19)
C21 0.044(3) 0.036(2) 0.042(2) -0.0207(18) 0.0003(18) -0.0158(19)
C22 0.054(3) 0.090(4) 0.032(2) -0.008(2) 0.005(2) -0.044(3)
C23 0.035(3) 0.030(2) 0.083(3) -0.011(2) 0.003(2) -0.016(2)
C24 0.024(2) 0.038(2) 0.044(2) -0.0123(18) -0.0015(17) -0.0094(18)
Hg3 0.02723(8) 0.02295(7) 0.03026(7) -0.00462(5) 0.00163(5) -0.01424(6)
Cl3 0.0517(7) 0.0317(5) 0.0388(5) -0.0016(4) -0.0049(4) -0.0270(5)
Si3 0.0318(6) 0.0217(5) 0.0296(5) -0.0072(4) 0.0039(4) -0.0158(4)
C25 0.0168(18) 0.0216(17) 0.0328(18) -0.0084(13) 0.0049(13) -0.0106(14)
C26 0.024(2) 0.034(2) 0.0292(18) -0.0043(15) 0.0010(14) -0.0175(16)
C27 0.046(3) 0.037(2) 0.0259(18) -0.0040(15) 0.0013(16) -0.030(2)
C28 0.050(3) 0.0236(19) 0.0291(19) -0.0080(15) 0.0095(17) -0.0173(18)
C29 0.028(2) 0.0201(17) 0.034(2) -0.0025(14) 0.0093(15) -0.0098(16)
C30 0.023(2) 0.050(3) 0.052(3) -0.010(2) 0.0038(18) -0.015(2)
C31 0.078(4) 0.069(3) 0.035(2) -0.004(2) -0.006(2) -0.055(3)
C32 0.088(4) 0.036(2) 0.045(3) -0.017(2) 0.012(2) -0.025(3)
C33 0.022(2) 0.032(2) 0.058(3) -0.0083(19) 0.0099(18) -0.0049(18)
C34 0.054(3) 0.046(3) 0.035(2) 0.0071(18) -0.0098(19) -0.030(2)
C35 0.062(3) 0.034(2) 0.043(2) -0.0206(19) 0.003(2) -0.014(2)
C36 0.051(3) 0.031(2) 0.042(2) -0.0168(17) 0.0185(19) -0.030(2)
Hg4 0.02578(8) 0.02597(7) 0.02716(7) -0.00716(5) 0.00252(5) -0.01483(6)
Cl4 0.0572(7) 0.0409(5) 0.0301(5) -0.0074(4) 0.0030(4) -0.0363(5)
Si4 0.0261(5) 0.0259(5) 0.0263(5) -0.0055(4) -0.0006(4) -0.0138(4)
C37 0.0196(18) 0.0245(17) 0.0256(17) -0.0069(13) 0.0011(13) -0.0115(14)
C38 0.0186(18) 0.0228(17) 0.0278(17) -0.0055(13) 0.0019(13) -0.0093(14)
C39 0.0237(19) 0.0246(17) 0.0265(17) -0.0030(13) -0.0028(13) -0.0130(15)
C40 0.032(2) 0.0245(17) 0.0214(16) -0.0051(13) 0.0022(14) -0.0130(16)
C41 0.0254(19) 0.0202(17) 0.0230(16) -0.0036(13) 0.0025(13) -0.0102(15)
C42 0.023(2) 0.033(2) 0.051(2) -0.0181(18) -0.0015(17) -0.0068(17)
C43 0.029(2) 0.035(2) 0.048(2) -0.0112(17) -0.0078(17) -0.0156(18)
C44 0.048(3) 0.037(2) 0.035(2) -0.0152(17) 0.0017(18) -0.021(2)
C45 0.035(2) 0.032(2) 0.043(2) -0.0145(17) 0.0082(17) -0.0134(18)
C46 0.032(2) 0.040(2) 0.049(2) -0.0080(19) -0.0101(18) -0.0143(19)
C47 0.048(3) 0.044(2) 0.034(2) -0.0177(18) 0.0025(18) -0.022(2)
C48 0.054(3) 0.037(2) 0.038(2) -0.0028(17) 0.0045(19) -0.031(2)

loop_
_atom_type_symbol
_atom_type_description
_atom_type_scat_dispersion_real
_atom_type_scat_dispersion_imag
_atom_type_scat_source
C C 0.0033 0.0016 'International Tables Vol C Tables 4.2.6.8 and 6.1.1.4'
H H 0.0000 0.0000 'International Tables Vol C Tables 4.2.6.8 and 6.1.1.4'
Si Si 0.0817 0.0704 'International Tables Vol C Tables 4.2.6.8 and 6.1.1.4'
Cl Cl 0.1484 0.1585 'International Tables Vol C Tables 4.2.6.8 and 6.1.1.4'
Hg Hg -2.3894 9.2266 'International Tables Vol C Tables 4.2.6.8 and 6.1.1.4'

loop_
_geom_angle_atom_site_label_1
_geom_angle_atom_site_label_2
_geom_angle_atom_site_label_3
_geom_angle
_geom_angle_site_symmetry_1
_geom_angle_site_symmetry_3
_geom_angle_publ_flag
C1 Hg1 Cl1 164.13(9) . . ?
C12 Si1 C11 108.5(2) . . ?
C12 Si1 C10 109.0(2) . . ?
C11 Si1 C10 106.8(2) . . ?
C12 Si1 C1 105.72(16) . . ?
C11 Si1 C1 114.53(17) . . ?
C10 Si1 C1 112.15(18) . . ?
C2 C1 C5 103.2(3) . . ?
C2 C1 Si1 114.3(2) . . ?
C5 C1 Si1 113.4(2) . . ?
C2 C1 Hg1 103.7(2) . . ?
C5 C1 Hg1 104.5(2) . . ?
Si1 C1 Hg1 116.38(15) . . ?
C3 C2 C6 126.8(3) . . ?
C3 C2 C1 108.8(3) . . ?
C6 C2 C1 124.4(3) . . ?
C2 C3 C4 109.7(3) . . ?
C2 C3 C7 126.8(3) . . ?
C4 C3 C7 123.3(3) . . ?
C5 C4 C3 109.0(3) . . ?
C5 C4 C8 127.4(4) . . ?
C3 C4 C8 123.6(3) . . ?
C4 C5 C1 109.4(3) . . ?
C4 C5 C9 125.9(3) . . ?
C1 C5 C9 124.8(3) . . ?
C2 C6 H6A 109.5 . . ?
C2 C6 H6B 109.5 . . ?
H6A C6 H6B 109.5 . . ?
C2 C6 H6C 109.5 . . ?
H6A C6 H6C 109.5 . . ?
H6B C6 H6C 109.5 . . ?
C3 C7 H7A 109.5 . . ?
C3 C7 H7B 109.5 . . ?
H7A C7 H7B 109.5 . . ?
C3 C7 H7C 109.5 . . ?
H7A C7 H7C 109.5 . . ?
H7B C7 H7C 109.5 . . ?
C4 C8 H8A 109.5 . . ?
C4 C8 H8B 109.5 . . ?
H8A C8 H8B 109.5 . . ?
C4 C8 H8C 109.5 . . ?
H8A C8 H8C 109.5 . . ?
H8B C8 H8C 109.5 . . ?
C5 C9 H9A 109.5 . . ?
C5 C9 H9B 109.5 . . ?
H9A C9 H9B 109.5 . . ?
C5 C9 H9C 109.5 . . ?
H9A C9 H9C 109.5 . . ?
H9B C9 H9C 109.5 . . ?
Si1 C10 H10A 109.5 . . ?
Si1 C10 H10B 109.5 . . ?
H10A C10 H10B 109.5 . . ?
Si1 C10 H10C 109.5 . . ?
H10A C10 H10C 109.5 . . ?
H10B C10 H10C 109.5 . . ?
Si1 C11 H11A 109.5 . . ?
Si1 C11 H11B 109.5 . . ?
H11A C11 H11B 109.5 . . ?
Si1 C11 H11C 109.5 . . ?
H11A C11 H11C 109.5 . . ?
H11B C11 H11C 109.5 . . ?
Si1 C12 H12A 109.5 . . ?
Si1 C12 H12B 109.5 . . ?
H12A C12 H12B 109.5 . . ?
Si1 C12 H12C 109.5 . . ?
H12A C12 H12C 109.5 . . ?
H12B C12 H12C 109.5 . . ?
C13 Hg2 Cl2 162.98(9) . . ?
C24 Si2 C22 108.3(2) . . ?
C24 Si2 C23 109.09(19) . . ?
C22 Si2 C23 107.3(2) . . ?
C24 Si2 C13 105.27(16) . . ?
C22 Si2 C13 112.80(18) . . ?
C23 Si2 C13 113.94(18) . . ?
C14 C13 C17 103.5(3) . . ?
C14 C13 Si2 111.8(2) . . ?
C17 C13 Si2 111.5(2) . . ?
C14 C13 Hg2 106.6(2) . . ?
C17 C13 Hg2 105.7(2) . . ?
Si2 C13 Hg2 116.77(16) . . ?
C15 C14 C13 109.0(3) . . ?
C15 C14 C18 126.4(3) . . ?
C13 C14 C18 124.6(3) . . ?
C14 C15 C16 109.2(3) . . ?
C14 C15 C19 127.7(3) . . ?
C16 C15 C19 123.1(3) . . ?
C17 C16 C15 109.4(3) . . ?
C17 C16 C20 127.1(3) . . ?
C15 C16 C20 123.5(3) . . ?
C16 C17 C13 108.8(3) . . ?
C16 C17 C21 126.3(3) . . ?
C13 C17 C21 124.9(3) . . ?
C14 C18 H18A 109.5 . . ?
C14 C18 H18B 109.5 . . ?
H18A C18 H18B 109.5 . . ?
C14 C18 H18C 109.5 . . ?
H18A C18 H18C 109.5 . . ?
H18B C18 H18C 109.5 . . ?
C15 C19 H19A 109.5 . . ?
C15 C19 H19B 109.5 . . ?
H19A C19 H19B 109.5 . . ?
C15 C19 H19C 109.5 . . ?
H19A C19 H19C 109.5 . . ?
H19B C19 H19C 109.5 . . ?
C16 C20 H20A 109.5 . . ?
C16 C20 H20B 109.5 . . ?
H20A C20 H20B 109.5 . . ?
C16 C20 H20C 109.5 . . ?
H20A C20 H20C 109.5 . . ?
H20B C20 H20C 109.5 . . ?
C17 C21 H21A 109.5 . . ?
C17 C21 H21B 109.5 . . ?
H21A C21 H21B 109.5 . . ?
C17 C21 H21C 109.5 . . ?
H21A C21 H21C 109.5 . . ?
H21B C21 H21C 109.5 . . ?
Si2 C22 H22A 109.5 . . ?
Si2 C22 H22B 109.5 . . ?
H22A C22 H22B 109.5 . . ?
Si2 C22 H22C 109.5 . . ?
H22A C22 H22C 109.5 . . ?
H22B C22 H22C 109.5 . . ?
Si2 C23 H23A 109.5 . . ?
Si2 C23 H23B 109.5 . . ?
H23A C23 H23B 109.5 . . ?
Si2 C23 H23C 109.5 . . ?
H23A C23 H23C 109.5 . . ?
H23B C23 H23C 109.5 . . ?
Si2 C24 H24A 109.5 . . ?
Si2 C24 H24B 109.5 . . ?
H24A C24 H24B 109.5 . . ?
Si2 C24 H24C 109.5 . . ?
H24A C24 H24C 109.5 . . ?
H24B C24 H24C 109.5 . . ?
C25 Hg3 Cl3 174.90(10) . . ?
C36 Si3 C34 108.98(19) . . ?
C36 Si3 C35 109.84(19) . . ?
C34 Si3 C35 108.1(2) . . ?
C36 Si3 C25 106.61(16) . . ?
C34 Si3 C25 112.76(17) . . ?
C35 Si3 C25 110.48(17) . . ?
C29 C25 C26 103.2(3) . . ?
C29 C25 Si3 114.0(2) . . ?
C26 C25 Si3 112.6(2) . . ?
C29 C25 Hg3 106.5(2) . . ?
C26 C25 Hg3 107.1(2) . . ?
Si3 C25 Hg3 112.73(16) . . ?
C27 C26 C30 125.9(4) . . ?
C27 C26 C25 109.1(3) . . ?
C30 C26 C25 125.0(3) . . ?
C26 C27 C28 109.3(3) . . ?
C26 C27 C31 126.6(4) . . ?
C28 C27 C31 124.1(4) . . ?
C29 C28 C27 109.3(3) . . ?
C29 C28 C32 124.9(4) . . ?
C27 C28 C32 125.8(4) . . ?
C28 C29 C33 126.5(4) . . ?
C28 C29 C25 109.1(3) . . ?
C33 C29 C25 124.3(3) . . ?
C26 C30 H30A 109.5 . . ?
C26 C30 H30B 109.5 . . ?
H30A C30 H30B 109.5 . . ?
C26 C30 H30C 109.5 . . ?
H30A C30 H30C 109.5 . . ?
H30B C30 H30C 109.5 . . ?
C27 C31 H31A 109.5 . . ?
C27 C31 H31B 109.5 . . ?
H31A C31 H31B 109.5 . . ?
C27 C31 H31C 109.5 . . ?
H31A C31 H31C 109.5 . . ?
H31B C31 H31C 109.5 . . ?
C28 C32 H32A 109.5 . . ?
C28 C32 H32B 109.5 . . ?
H32A C32 H32B 109.5 . . ?
C28 C32 H32C 109.5 . . ?
H32A C32 H32C 109.5 . . ?
H32B C32 H32C 109.5 . . ?
C29 C33 H33A 109.5 . . ?
C29 C33 H33B 109.5 . . ?
H33A C33 H33B 109.5 . . ?
C29 C33 H33C 109.5 . . ?
H33A C33 H33C 109.5 . . ?
H33B C33 H33C 109.5 . . ?
Si3 C34 H34A 109.5 . . ?
Si3 C34 H34B 109.5 . . ?
H34A C34 H34B 109.5 . . ?
Si3 C34 H34C 109.5 . . ?
H34A C34 H34C 109.5 . . ?
H34B C34 H34C 109.5 . . ?
Si3 C35 H35A 109.5 . . ?
Si3 C35 H35B 109.5 . . ?
H35A C35 H35B 109.5 . . ?
Si3 C35 H35C 109.5 . . ?
H35A C35 H35C 109.5 . . ?
H35B C35 H35C 109.5 . . ?
Si3 C36 H36A 109.5 . . ?
Si3 C36 H36B 109.5 . . ?
H36A C36 H36B 109.5 . . ?
Si3 C36 H36C 109.5 . . ?
H36A C36 H36C 109.5 . . ?
H36B C36 H36C 109.5 . . ?
C37 Hg4 Cl4 173.91(9) . . ?
C47 Si4 C48 109.63(19) . . ?
C47 Si4 C46 107.78(19) . . ?
C48 Si4 C46 109.11(19) . . ?
C47 Si4 C37 111.31(17) . . ?
C48 Si4 C37 107.00(17) . . ?
C46 Si4 C37 111.98(17) . . ?
C41 C37 C38 103.6(3) . . ?
C41 C37 Si4 112.4(2) . . ?
C38 C37 Si4 110.6(2) . . ?
C41 C37 Hg4 111.1(2) . . ?
C38 C37 Hg4 105.8(2) . . ?
Si4 C37 Hg4 112.69(16) . . ?
C39 C38 C42 126.0(3) . . ?
C39 C38 C37 108.7(3) . . ?
C42 C38 C37 125.3(3) . . ?
C38 C39 C40 109.1(3) . . ?
C38 C39 C43 126.5(3) . . ?
C40 C39 C43 124.4(3) . . ?
C41 C40 C39 109.9(3) . . ?
C41 C40 C44 127.1(3) . . ?
C39 C40 C44 123.0(3) . . ?
C40 C41 C37 108.5(3) . . ?
C40 C41 C45 126.3(3) . . ?
C37 C41 C45 125.2(3) . . ?
C38 C42 H42A 109.5 . . ?
C38 C42 H42B 109.5 . . ?
H42A C42 H42B 109.5 . . ?
C38 C42 H42C 109.5 . . ?
H42A C42 H42C 109.5 . . ?
H42B C42 H42C 109.5 . . ?
C39 C43 H43A 109.5 . . ?
C39 C43 H43B 109.5 . . ?
H43A C43 H43B 109.5 . . ?
C39 C43 H43C 109.5 . . ?
H43A C43 H43C 109.5 . . ?
H43B C43 H43C 109.5 . . ?
C40 C44 H44A 109.5 . . ?
C40 C44 H44B 109.5 . . ?
H44A C44 H44B 109.5 . . ?
C40 C44 H44C 109.5 . . ?
H44A C44 H44C 109.5 . . ?
H44B C44 H44C 109.5 . . ?
C41 C45 H45A 109.5 . . ?
C41 C45 H45B 109.5 . . ?
H45A C45 H45B 109.5 . . ?
C41 C45 H45C 109.5 . . ?
H45A C45 H45C 109.5 . . ?
H45B C45 H45C 109.5 . . ?
Si4 C46 H46A 109.5 . . ?
Si4 C46 H46B 109.5 . . ?
H46A C46 H46B 109.5 . . ?
Si4 C46 H46D 109.5 . . ?
H46A C46 H46D 109.5 . . ?
H46B C46 H46D 109.5 . . ?
Si4 C47 H47A 109.5 . . ?
Si4 C47 H47B 109.5 . . ?
H47A C47 H47B 109.5 . . ?
Si4 C47 H47C 109.5 . . ?
H47A C47 H47C 109.5 . . ?
H47B C47 H47C 109.5 . . ?
Si4 C48 H48A 109.5 . . ?
Si4 C48 H48B 109.5 . . ?
H48A C48 H48B 109.5 . . ?
Si4 C48 H48C 109.5 . . ?
H48A C48 H48C 109.5 . . ?
H48B C48 H48C 109.5 . . ?

loop_
_geom_bond_atom_site_label_1
_geom_bond_atom_site_label_2
_geom_bond_distance
_geom_bond_site_symmetry_2
_geom_bond_publ_flag
Hg1 C1 2.114(3) . ?
Hg1 Cl1 2.3653(11) . ?
Si1 C12 1.863(4) . ?
Si1 C11 1.867(4) . ?
Si1 C10 1.874(4) . ?
Si1 C1 1.907(3) . ?
C1 C2 1.508(4) . ?
C1 C5 1.509(4) . ?
C2 C3 1.359(5) . ?
C2 C6 1.502(5) . ?
C3 C4 1.464(5) . ?
C3 C7 1.510(5) . ?
C4 C5 1.356(5) . ?
C4 C8 1.501(5) . ?
C5 C9 1.510(5) . ?
C6 H6A 0.9800 . ?
C6 H6B 0.9800 . ?
C6 H6C 0.9800 . ?
C7 H7A 0.9800 . ?
C7 H7B 0.9800 . ?
C7 H7C 0.9800 . ?
C8 H8A 0.9800 . ?
C8 H8B 0.9800 . ?
C8 H8C 0.9800 . ?
C9 H9A 0.9800 . ?
C9 H9B 0.9800 . ?
C9 H9C 0.9800 . ?
C10 H10A 0.9800 . ?
C10 H10B 0.9800 . ?
C10 H10C 0.9800 . ?
C11 H11A 0.9800 . ?
C11 H11B 0.9800 . ?
C11 H11C 0.9800 . ?
C12 H12A 0.9800 . ?
C12 H12B 0.9800 . ?
C12 H12C 0.9800 . ?
Hg2 C13 2.114(3) . ?
Hg2 Cl2 2.3655(11) . ?
Si2 C24 1.872(4) . ?
Si2 C22 1.873(4) . ?
Si2 C23 1.874(4) . ?
Si2 C13 1.911(4) . ?
C13 C14 1.500(4) . ?
C13 C17 1.502(4) . ?
C14 C15 1.357(5) . ?
C14 C18 1.516(5) . ?
C15 C16 1.461(5) . ?
C15 C19 1.503(5) . ?
C16 C17 1.357(5) . ?
C16 C20 1.501(5) . ?
C17 C21 1.507(5) . ?
C18 H18A 0.9800 . ?
C18 H18B 0.9800 . ?
C18 H18C 0.9800 . ?
C19 H19A 0.9800 . ?
C19 H19B 0.9800 . ?
C19 H19C 0.9800 . ?
C20 H20A 0.9800 . ?
C20 H20B 0.9800 . ?
C20 H20C 0.9800 . ?
C21 H21A 0.9800 . ?
C21 H21B 0.9800 . ?
C21 H21C 0.9800 . ?
C22 H22A 0.9800 . ?
C22 H22B 0.9800 . ?
C22 H22C 0.9800 . ?
C23 H23A 0.9800 . ?
C23 H23B 0.9800 . ?
C23 H23C 0.9800 . ?
C24 H24A 0.9800 . ?
C24 H24B 0.9800 . ?
C24 H24C 0.9800 . ?
Hg3 C25 2.114(3) . ?
Hg3 Cl3 2.3542(11) . ?
Si3 C36 1.866(4) . ?
Si3 C34 1.873(4) . ?
Si3 C35 1.876(4) . ?
Si3 C25 1.900(3) . ?
C25 C29 1.503(5) . ?
C25 C26 1.507(5) . ?
C26 C27 1.357(5) . ?
C26 C30 1.504(5) . ?
C27 C28 1.461(6) . ?
C27 C31 1.510(5) . ?
C28 C29 1.360(5) . ?
C28 C32 1.498(5) . ?
C29 C33 1.502(5) . ?
C30 H30A 0.9800 . ?
C30 H30B 0.9800 . ?
C30 H30C 0.9800 . ?
C31 H31A 0.9800 . ?
C31 H31B 0.9800 . ?
C31 H31C 0.9800 . ?
C32 H32A 0.9800 . ?
C32 H32B 0.9800 . ?
C32 H32C 0.9800 . ?
C33 H33A 0.9800 . ?
C33 H33B 0.9800 . ?
C33 H33C 0.9800 . ?
C34 H34A 0.9800 . ?
C34 H34B 0.9800 . ?
C34 H34C 0.9800 . ?
C35 H35A 0.9800 . ?
C35 H35B 0.9800 . ?
C35 H35C 0.9800 . ?
C36 H36A 0.9800 . ?
C36 H36B 0.9800 . ?
C36 H36C 0.9800 . ?
Hg4 C37 2.101(3) . ?
Hg4 Cl4 2.3432(11) . ?
Si4 C47 1.866(4) . ?
Si4 C48 1.867(4) . ?
Si4 C46 1.869(4) . ?
Si4 C37 1.909(3) . ?
C37 C41 1.498(4) . ?
C37 C38 1.512(5) . ?
C38 C39 1.362(5) . ?
C38 C42 1.501(5) . ?
C39 C40 1.457(5) . ?
C39 C43 1.505(5) . ?
C40 C41 1.363(5) . ?
C40 C44 1.509(5) . ?
C41 C45 1.503(5) . ?
C42 H42A 0.9800 . ?
C42 H42B 0.9800 . ?
C42 H42C 0.9800 . ?
C43 H43A 0.9800 . ?
C43 H43B 0.9800 . ?
C43 H43C 0.9800 . ?
C44 H44A 0.9800 . ?
C44 H44B 0.9800 . ?
C44 H44C 0.9800 . ?
C45 H45A 0.9800 . ?
C45 H45B 0.9800 . ?
C45 H45C 0.9800 . ?
C46 H46A 0.9800 . ?
C46 H46B 0.9800 . ?
C46 H46D 0.9800 . ?
C47 H47A 0.9800 . ?
C47 H47B 0.9800 . ?
C47 H47C 0.9800 . ?
C48 H48A 0.9800 . ?
C48 H48B 0.9800 . ?
C48 H48C 0.9800 . ?

loop_
_geom_torsion_atom_site_label_1
_geom_torsion_atom_site_label_2
_geom_torsion_atom_site_label_3
_geom_torsion_atom_site_label_4
_geom_torsion
_geom_torsion_site_symmetry_1
_geom_torsion_site_symmetry_2
_geom_torsion_site_symmetry_3
_geom_torsion_site_symmetry_4
_geom_torsion_publ_flag
C12 Si1 C1 C2 61.2(3) . . . . ?
C11 Si1 C1 C2 -58.3(3) . . . . ?
C10 Si1 C1 C2 179.9(3) . . . . ?
C12 Si1 C1 C5 -56.7(3) . . . . ?
C11 Si1 C1 C5 -176.1(3) . . . . ?
C10 Si1 C1 C5 62.0(3) . . . . ?
C12 Si1 C1 Hg1 -177.89(18) . . . . ?
C11 Si1 C1 Hg1 62.7(3) . . . . ?
C10 Si1 C1 Hg1 -59.2(2) . . . . ?
Cl1 Hg1 C1 C2 -55.1(4) . . . . ?
Cl1 Hg1 C1 C5 52.7(4) . . . . ?
Cl1 Hg1 C1 Si1 178.46(17) . . . . ?
C5 C1 C2 C3 0.9(4) . . . . ?
Si1 C1 C2 C3 -122.7(3) . . . . ?
Hg1 C1 C2 C3 109.6(3) . . . . ?
C5 C1 C2 C6 -179.8(3) . . . . ?
Si1 C1 C2 C6 56.7(4) . . . . ?
Hg1 C1 C2 C6 -71.1(4) . . . . ?
C6 C2 C3 C4 179.7(3) . . . . ?
C1 C2 C3 C4 -0.9(4) . . . . ?
C6 C2 C3 C7 3.0(6) . . . . ?
C1 C2 C3 C7 -177.6(3) . . . . ?
C2 C3 C4 C5 0.6(4) . . . . ?
C7 C3 C4 C5 177.5(3) . . . . ?
C2 C3 C4 C8 -177.9(3) . . . . ?
C7 C3 C4 C8 -1.1(6) . . . . ?
C3 C4 C5 C1 0.0(4) . . . . ?
C8 C4 C5 C1 178.4(3) . . . . ?
C3 C4 C5 C9 179.9(3) . . . . ?
C8 C4 C5 C9 -1.6(6) . . . . ?
C2 C1 C5 C4 -0.5(4) . . . . ?
Si1 C1 C5 C4 123.7(3) . . . . ?
Hg1 C1 C5 C4 -108.6(3) . . . . ?
C2 C1 C5 C9 179.6(3) . . . . ?
Si1 C1 C5 C9 -56.3(4) . . . . ?
Hg1 C1 C5 C9 71.4(4) . . . . ?
C24 Si2 C13 C14 -58.4(3) . . . . ?
C22 Si2 C13 C14 -176.3(3) . . . . ?
C23 Si2 C13 C14 61.1(3) . . . . ?
C24 Si2 C13 C17 56.9(3) . . . . ?
C22 Si2 C13 C17 -60.9(3) . . . . ?
C23 Si2 C13 C17 176.4(3) . . . . ?
C24 Si2 C13 Hg2 178.51(17) . . . . ?
C22 Si2 C13 Hg2 60.6(3) . . . . ?
C23 Si2 C13 Hg2 -62.0(2) . . . . ?
Cl2 Hg2 C13 C14 54.2(4) . . . . ?
Cl2 Hg2 C13 C17 -55.5(4) . . . . ?
Cl2 Hg2 C13 Si2 179.89(16) . . . . ?
C17 C13 C14 C15 -3.6(4) . . . . ?
Si2 C13 C14 C15 116.5(3) . . . . ?
Hg2 C13 C14 C15 -114.8(3) . . . . ?
C17 C13 C14 C18 178.0(3) . . . . ?
Si2 C13 C14 C18 -61.9(4) . . . . ?
Hg2 C13 C14 C18 66.8(4) . . . . ?
C13 C14 C15 C16 2.5(4) . . . . ?
C18 C14 C15 C16 -179.1(3) . . . . ?
C13 C14 C15 C19 -178.0(3) . . . . ?
C18 C14 C15 C19 0.4(6) . . . . ?
C14 C15 C16 C17 -0.3(4) . . . . ?
C19 C15 C16 C17 -179.8(3) . . . . ?
C14 C15 C16 C20 178.4(3) . . . . ?
C19 C15 C16 C20 -1.1(5) . . . . ?
C15 C16 C17 C13 -2.1(4) . . . . ?
C20 C16 C17 C13 179.3(3) . . . . ?
C15 C16 C17 C21 178.7(3) . . . . ?
C20 C16 C17 C21 0.1(6) . . . . ?
C14 C13 C17 C16 3.4(4) . . . . ?
Si2 C13 C17 C16 -116.9(3) . . . . ?
Hg2 C13 C17 C16 115.3(3) . . . . ?
C14 C13 C17 C21 -177.3(3) . . . . ?
Si2 C13 C17 C21 62.4(4) . . . . ?
Hg2 C13 C17 C21 -65.4(4) . . . . ?
C36 Si3 C25 C29 -66.7(3) . . . . ?
C34 Si3 C25 C29 52.9(3) . . . . ?
C35 Si3 C25 C29 174.0(3) . . . . ?
C36 Si3 C25 C26 50.4(3) . . . . ?
C34 Si3 C25 C26 169.9(3) . . . . ?
C35 Si3 C25 C26 -68.9(3) . . . . ?
C36 Si3 C25 Hg3 171.74(17) . . . . ?
C34 Si3 C25 Hg3 -68.7(2) . . . . ?
C35 Si3 C25 Hg3 52.4(2) . . . . ?
C29 C25 C26 C27 2.7(4) . . . . ?
Si3 C25 C26 C27 -120.6(3) . . . . ?
Hg3 C25 C26 C27 114.9(3) . . . . ?
C29 C25 C26 C30 -179.7(3) . . . . ?
Si3 C25 C26 C30 57.0(4) . . . . ?
Hg3 C25 C26 C30 -67.5(4) . . . . ?
C30 C26 C27 C28 -179.2(3) . . . . ?
C25 C26 C27 C28 -1.6(4) . . . . ?
C30 C26 C27 C31 1.3(6) . . . . ?
C25 C26 C27 C31 178.9(3) . . . . ?
C26 C27 C28 C29 -0.4(4) . . . . ?
C31 C27 C28 C29 179.2(3) . . . . ?
C26 C27 C28 C32 -177.1(4) . . . . ?
C31 C27 C28 C32 2.5(6) . . . . ?
C27 C28 C29 C33 -175.1(3) . . . . ?
C32 C28 C29 C33 1.6(6) . . . . ?
C27 C28 C29 C25 2.1(4) . . . . ?
C32 C28 C29 C25 178.9(3) . . . . ?
C26 C25 C29 C28 -2.9(4) . . . . ?
Si3 C25 C29 C28 119.5(3) . . . . ?
Hg3 C25 C29 C28 -115.6(3) . . . . ?
C26 C25 C29 C33 174.4(3) . . . . ?
Si3 C25 C29 C33 -63.2(4) . . . . ?
Hg3 C25 C29 C33 61.7(4) . . . . ?
C47 Si4 C37 C41 175.3(2) . . . . ?
C48 Si4 C37 C41 55.5(3) . . . . ?
C46 Si4 C37 C41 -64.0(3) . . . . ?
C47 Si4 C37 C38 60.0(3) . . . . ?
C48 Si4 C37 C38 -59.8(3) . . . . ?
C46 Si4 C37 C38 -179.3(2) . . . . ?
C47 Si4 C37 Hg4 -58.2(2) . . . . ?
C48 Si4 C37 Hg4 -178.00(18) . . . . ?
C46 Si4 C37 Hg4 62.5(2) . . . . ?
C41 C37 C38 C39 -4.0(3) . . . . ?
Si4 C37 C38 C39 116.7(3) . . . . ?
Hg4 C37 C38 C39 -120.9(2) . . . . ?
C41 C37 C38 C42 176.4(3) . . . . ?
Si4 C37 C38 C42 -62.9(4) . . . . ?
Hg4 C37 C38 C42 59.5(4) . . . . ?
C42 C38 C39 C40 -178.5(3) . . . . ?
C37 C38 C39 C40 1.9(4) . . . . ?
C42 C38 C39 C43 0.5(6) . . . . ?
C37 C38 C39 C43 -179.1(3) . . . . ?
C38 C39 C40 C41 1.3(4) . . . . ?
C43 C39 C40 C41 -177.8(3) . . . . ?
C38 C39 C40 C44 -179.5(3) . . . . ?
C43 C39 C40 C44 1.4(5) . . . . ?
C39 C40 C41 C37 -3.8(4) . . . . ?
C44 C40 C41 C37 177.0(3) . . . . ?
C39 C40 C41 C45 176.4(3) . . . . ?
C44 C40 C41 C45 -2.7(6) . . . . ?
C38 C37 C41 C40 4.7(3) . . . . ?
Si4 C37 C41 C40 -114.8(3) . . . . ?
Hg4 C37 C41 C40 117.9(3) . . . . ?
C38 C37 C41 C45 -175.6(3) . . . . ?
Si4 C37 C41 C45 64.9(4) . . . . ?
Hg4 C37 C41 C45 -62.4(4) . . . . ?

_cod_duplicate_entry 4307999
